data_1519573
loop_
_publ_author_name
'Butler, Ian R.'
'Horton, Peter N.'
'Hursthouse, Michael B.'
'Coles, Simon J.'

_publ_section_title
;
 C22H23FeNO2
;
_journal_name_full 'Crystal Structure Report Archive'
_journal_page_first 913
_journal_year 2003
_chemical_formula_sum 'C22 H23 Fe N O2'
_chemical_formula_weight 389.26
_space_group_IT_number 2
_symmetry_cell_setting triclinic
_symmetry_space_group_name_Hall '-P 1'
_symmetry_space_group_name_H-M 'P -1'
_atom_sites_solution_hydrogens geom
_atom_sites_solution_primary direct
_atom_sites_solution_secondary difmap
_cell_angle_alpha 80.528(5)
_cell_angle_beta 73.494(5)
_cell_angle_gamma 71.177(5)
_cell_formula_units_Z 2
_cell_length_a 8.6203(11)
_cell_length_b 10.5084(13)
_cell_length_c 11.3286(15)
_cell_measurement_reflns_used 3859
_cell_measurement_temperature 120(2)
_cell_measurement_theta_max 27.485
_cell_measurement_theta_min 0.998
_cell_volume 928.3(2)
_computing_cell_refinement ' DENZO (Otwinowski & Minor, 1997) and COLLECT (Hooft, 1998)'
_computing_data_collection ' DENZO (Otwinowski and Minor, 1997)'
_computing_data_reduction ' DENZO (Otwinowski & Minor, 1997) and COLLECT (Hooft, 1998)'
_computing_molecular_graphics 'PLATON (Spek, 1990)'
_computing_structure_refinement 'SHELXL-97 (Sheldrick, 1997b)'
_computing_structure_solution 'SHELXS-97 (Sheldrick, 1997a)'
_diffrn_ambient_temperature 120(2)
_diffrn_detector_area_resol_mean 9.091
_diffrn_measured_fraction_theta_full 0.976
_diffrn_measured_fraction_theta_max 0.976
_diffrn_measurement_device_type 'Nonius KappaCCD Area Detector'
_diffrn_measurement_method '\f and \w scans to fill Ewald Sphere'
_diffrn_radiation_monochromator graphite
_diffrn_radiation_source 'Nonius FR591 rotating anode'
_diffrn_radiation_type MoK\a
_diffrn_radiation_wavelength 0.71073
_diffrn_reflns_av_R_equivalents 0.1930
_diffrn_reflns_av_sigmaI/netI 0.2115
_diffrn_reflns_limit_h_max 11
_diffrn_reflns_limit_h_min -11
_diffrn_reflns_limit_k_max 13
_diffrn_reflns_limit_k_min -13
_diffrn_reflns_limit_l_max 14
_diffrn_reflns_limit_l_min -14
_diffrn_reflns_number 15966
_diffrn_reflns_theta_full 27.46
_diffrn_reflns_theta_max 27.46
_diffrn_reflns_theta_min 3.55
_exptl_absorpt_coefficient_mu 0.828
_exptl_absorpt_correction_T_max 0.9918
_exptl_absorpt_correction_T_min 0.9072
_exptl_absorpt_correction_type multi-scan
_exptl_absorpt_process_details 'SORTAV Blessing (1997)'
_exptl_crystal_colour Orange
_exptl_crystal_density_diffrn 1.393
_exptl_crystal_density_method 'not measured'
_exptl_crystal_description Shard
_exptl_crystal_F_000 408
_exptl_crystal_size_max 0.12
_exptl_crystal_size_mid 0.06
_exptl_crystal_size_min 0.01
_refine_diff_density_max 0.397
_refine_diff_density_min -0.412
_refine_diff_density_rms 0.099
_refine_ls_extinction_method none
_refine_ls_goodness_of_fit_ref 0.985
_refine_ls_hydrogen_treatment constr
_refine_ls_matrix_type full
_refine_ls_number_parameters 236
_refine_ls_number_reflns 4147
_refine_ls_number_restraints 0
_refine_ls_restrained_S_all 0.985
_refine_ls_R_factor_all 0.1878
_refine_ls_R_factor_gt 0.0952
_refine_ls_shift/su_max 0.000
_refine_ls_shift/su_mean 0.000
_refine_ls_structure_factor_coef Fsqd
_refine_ls_weighting_details 'calc w=1/[\s^2^(Fo^2^)+(0.1000P)^2^+0.0000P] where P=(Fo^2^+2Fc^2^)/3'
_refine_ls_weighting_scheme calc
_refine_ls_wR_factor_gt 0.1855
_refine_ls_wR_factor_ref 0.2270
_reflns_number_gt 2232
_reflns_number_total 4147
_reflns_threshold_expression >2sigma(I)
_cod_data_source_file eCrystal-913.cif
_cod_data_source_block s93
_cod_depositor_comments
;
Citation :
Butler, Ian R. and Horton, Peter N. and Hursthouse, Michael B. and 
Coles, Simon J. (2003) 
University of Southampton, Crystal Structure Report Archive. 
(doi:10.5258/ecrystals/913)

More at:
http://ecrystals.chem.soton.ac.uk/913/

The following automatic conversions were performed:

'_symmetry_cell_setting' value 'Triclinic' changed to 'triclinic'
according to the built-in table from CIF Core dictionary named
'cif_core.dic' version 2.4.1 from 2010-06-29.

Automatic conversion script
Id: cif_fix_values 3271 2015-04-21 07:52:19Z andrius 
;
_cod_original_sg_symbol_H-M P-1
_cod_database_code 1519573

loop_
_symmetry_equiv_pos_as_xyz
'x, y, z'
'-x, -y, -z'

loop_
_atom_site_label
_atom_site_type_symbol
_atom_site_fract_x
_atom_site_fract_y
_atom_site_fract_z
_atom_site_U_iso_or_equiv
_atom_site_adp_type
_atom_site_occupancy
_atom_site_symmetry_multiplicity
_atom_site_calc_flag
_atom_site_refinement_flags
_atom_site_disorder_assembly
_atom_site_disorder_group
C1 C 0.5356(7) 0.0759(6) 0.2370(5) 0.0247(14) Uani 1 1 d . . .
C2 C 0.5228(8) 0.1241(6) 0.3516(6) 0.0290(15) Uani 1 1 d . . .
H2 H 0.4664 0.0937 0.4309 0.035 Uiso 1 1 calc R . .
C3 C 0.6069(8) 0.2229(6) 0.3281(6) 0.0323(15) Uani 1 1 d . . .
H3 H 0.6171 0.2710 0.3882 0.039 Uiso 1 1 calc R . .
C4 C 0.6738(8) 0.2385(6) 0.1995(6) 0.0340(16) Uani 1 1 d . . .
H4 H 0.7384 0.2981 0.1580 0.041 Uiso 1 1 calc R . .
C5 C 0.6282(8) 0.1498(6) 0.1430(6) 0.0283(14) Uani 1 1 d . . .
H5 H 0.6550 0.1411 0.0568 0.034 Uiso 1 1 calc R . .
C6 C 0.9727(8) -0.0925(7) 0.1635(6) 0.0338(16) Uani 1 1 d . . .
H6 H 0.9893 -0.1118 0.0810 0.041 Uiso 1 1 calc R . .
C7 C 0.8885(8) -0.1578(7) 0.2723(6) 0.0353(16) Uani 1 1 d . . .
H7 H 0.8376 -0.2263 0.2748 0.042 Uiso 1 1 calc R . .
C8 C 0.8947(8) -0.1018(7) 0.3754(6) 0.0346(16) Uani 1 1 d . . .
H8 H 0.8514 -0.1274 0.4598 0.042 Uiso 1 1 calc R . .
C9 C 0.9781(8) 0.0003(7) 0.3299(6) 0.0343(16) Uani 1 1 d . . .
H9 H 0.9978 0.0561 0.3787 0.041 Uiso 1 1 calc R . .
C10 C 1.0263(8) 0.0041(7) 0.1989(6) 0.0376(17) Uani 1 1 d . . .
H10 H 1.0849 0.0622 0.1449 0.045 Uiso 1 1 calc R . .
C11 C 0.4587(7) -0.0283(6) 0.2186(5) 0.0283(14) Uani 1 1 d . . .
H11 H 0.3489 0.0211 0.1968 0.034 Uiso 1 1 calc R . .
C12 C 0.5716(7) -0.1118(6) 0.1129(5) 0.0272(14) Uani 1 1 d . . .
H12 H 0.6258 -0.0674 0.0407 0.033 Uiso 1 1 calc R . .
C13 C 0.5991(8) -0.2437(6) 0.1155(5) 0.0293(15) Uani 1 1 d . . .
C14 C 0.3805(7) -0.2389(6) 0.3001(5) 0.0251(14) Uani 1 1 d . . .
H14 H 0.2800 -0.2046 0.2640 0.030 Uiso 1 1 calc R . .
C15 C 0.4221(8) -0.1236(6) 0.3344(5) 0.0282(14) Uani 1 1 d . . .
H15A H 0.5223 -0.1586 0.3694 0.034 Uiso 1 1 calc R . .
H15B H 0.3259 -0.0741 0.3977 0.034 Uiso 1 1 calc R . .
C16 C 0.7095(8) -0.3291(6) 0.0140(5) 0.0289(15) Uani 1 1 d . . .
C17 C 0.6953(8) -0.4549(6) 0.0083(6) 0.0329(15) Uani 1 1 d . . .
H17 H 0.6127 -0.4878 0.0691 0.039 Uiso 1 1 calc R . .
C18 C 0.8023(9) -0.5330(7) -0.0868(6) 0.0397(18) Uani 1 1 d . . .
H18 H 0.7967 -0.6208 -0.0916 0.048 Uiso 1 1 calc R . .
C19 C 0.9175(9) -0.4788(7) -0.1746(6) 0.0431(18) Uani 1 1 d . . .
H19 H 0.9922 -0.5287 -0.2417 0.052 Uiso 1 1 calc R . .
C20 C 0.9227(9) -0.3518(7) -0.1636(6) 0.0410(18) Uani 1 1 d . . .
H20 H 1.0029 -0.3164 -0.2245 0.049 Uiso 1 1 calc R . .
C21 C 0.2861(9) -0.4294(7) 0.3885(6) 0.0366(16) Uani 1 1 d . . .
H21A H 0.3754 -0.4930 0.3318 0.044 Uiso 1 1 calc R . .
H21B H 0.1880 -0.3899 0.3515 0.044 Uiso 1 1 calc R . .
C22 C 0.2341(10) -0.5022(7) 0.5116(6) 0.049(2) Uani 1 1 d . . .
H22A H 0.3329 -0.5443 0.5459 0.074 Uiso 1 1 calc R . .
H22B H 0.1871 -0.5720 0.5016 0.074 Uiso 1 1 calc R . .
H22C H 0.1484 -0.4380 0.5679 0.074 Uiso 1 1 calc R . .
N1 N 0.8208(7) -0.2747(6) -0.0716(5) 0.0382(14) Uani 1 1 d . . .
O1 O 0.5246(5) -0.3196(4) 0.2142(4) 0.0331(11) Uani 1 1 d . . .
O2 O 0.3482(5) -0.3253(4) 0.4065(4) 0.0334(11) Uani 1 1 d . . .
Fe1 Fe 0.77057(11) 0.04513(9) 0.26215(8) 0.0262(3) Uani 1 1 d . . .

loop_
_atom_site_aniso_label
_atom_site_aniso_U_11
_atom_site_aniso_U_22
_atom_site_aniso_U_33
_atom_site_aniso_U_23
_atom_site_aniso_U_13
_atom_site_aniso_U_12
C1 0.019(3) 0.026(3) 0.021(3) -0.001(3) -0.001(2) 0.000(3)
C2 0.030(3) 0.030(3) 0.026(3) -0.002(3) -0.006(3) -0.008(3)
C3 0.030(4) 0.030(4) 0.037(4) -0.006(3) -0.010(3) -0.006(3)
C4 0.035(4) 0.030(4) 0.034(4) 0.005(3) -0.010(3) -0.008(3)
C5 0.026(3) 0.029(3) 0.029(3) 0.001(3) -0.010(3) -0.007(3)
C6 0.028(3) 0.044(4) 0.025(3) -0.007(3) -0.003(3) -0.006(3)
C7 0.031(4) 0.037(4) 0.035(4) 0.000(3) -0.010(3) -0.006(3)
C8 0.030(4) 0.041(4) 0.026(3) 0.004(3) -0.006(3) -0.004(3)
C9 0.033(4) 0.039(4) 0.031(4) -0.009(3) -0.006(3) -0.009(3)
C10 0.026(4) 0.046(4) 0.036(4) 0.001(3) 0.000(3) -0.012(3)
C11 0.019(3) 0.036(4) 0.031(3) -0.006(3) -0.003(3) -0.009(3)
C12 0.026(3) 0.036(4) 0.019(3) 0.000(3) -0.002(2) -0.013(3)
C13 0.031(3) 0.031(4) 0.023(3) 0.000(3) -0.004(3) -0.008(3)
C14 0.021(3) 0.027(3) 0.024(3) -0.002(3) 0.001(2) -0.007(3)
C15 0.027(3) 0.035(4) 0.022(3) -0.007(3) 0.001(3) -0.011(3)
C16 0.027(3) 0.031(4) 0.024(3) 0.001(3) -0.005(3) -0.005(3)
C17 0.040(4) 0.030(4) 0.026(3) 0.003(3) -0.006(3) -0.012(3)
C18 0.055(5) 0.034(4) 0.030(4) -0.003(3) 0.001(3) -0.022(3)
C19 0.049(4) 0.045(4) 0.027(4) -0.012(3) 0.006(3) -0.011(4)
C20 0.038(4) 0.051(5) 0.034(4) -0.009(3) 0.002(3) -0.020(4)
C21 0.044(4) 0.040(4) 0.027(4) -0.005(3) -0.001(3) -0.019(3)
C22 0.062(5) 0.050(5) 0.036(4) 0.002(4) 0.006(4) -0.035(4)
N1 0.037(3) 0.044(3) 0.032(3) -0.012(3) 0.003(3) -0.015(3)
O1 0.033(2) 0.028(2) 0.029(2) 0.0024(19) 0.0058(19) -0.009(2)
O2 0.032(2) 0.042(3) 0.028(2) 0.000(2) 0.0027(19) -0.024(2)
Fe1 0.0249(5) 0.0286(5) 0.0234(5) -0.0013(4) -0.0028(4) -0.0086(4)

loop_
_atom_type_symbol
_atom_type_description
_atom_type_scat_dispersion_real
_atom_type_scat_dispersion_imag
_atom_type_scat_source
C C 0.0033 0.0016 'International Tables Vol C Tables 4.2.6.8 and 6.1.1.4'
H H 0.0000 0.0000 'International Tables Vol C Tables 4.2.6.8 and 6.1.1.4'
N N 0.0061 0.0033 'International Tables Vol C Tables 4.2.6.8 and 6.1.1.4'
O O 0.0106 0.0060 'International Tables Vol C Tables 4.2.6.8 and 6.1.1.4'
Fe Fe 0.3463 0.8444 'International Tables Vol C Tables 4.2.6.8 and 6.1.1.4'

loop_
_geom_angle_atom_site_label_1
_geom_angle_atom_site_label_2
_geom_angle_atom_site_label_3
_geom_angle
_geom_angle_site_symmetry_1
_geom_angle_site_symmetry_3
C5 C1 C2 106.3(5) . .
C5 C1 C11 126.6(5) . .
C2 C1 C11 127.0(5) . .
C5 C1 Fe1 69.2(3) . .
C2 C1 Fe1 69.6(3) . .
C11 C1 Fe1 128.0(4) . .
C3 C2 C1 109.1(6) . .
C3 C2 Fe1 70.2(4) . .
C1 C2 Fe1 69.3(3) . .
C3 C2 H2 125.5 . .
C1 C2 H2 125.5 . .
Fe1 C2 H2 126.6 . .
C2 C3 C4 108.0(6) . .
C2 C3 Fe1 69.8(4) . .
C4 C3 Fe1 68.8(4) . .
C2 C3 H3 126.0 . .
C4 C3 H3 126.0 . .
Fe1 C3 H3 126.9 . .
C3 C4 C5 108.1(6) . .
C3 C4 Fe1 70.7(4) . .
C5 C4 Fe1 69.7(4) . .
C3 C4 H4 125.9 . .
C5 C4 H4 125.9 . .
Fe1 C4 H4 125.2 . .
C1 C5 C4 108.5(5) . .
C1 C5 Fe1 70.0(3) . .
C4 C5 Fe1 69.3(4) . .
C1 C5 H5 125.8 . .
C4 C5 H5 125.8 . .
Fe1 C5 H5 126.5 . .
C10 C6 C7 108.6(6) . .
C10 C6 Fe1 69.8(4) . .
C7 C6 Fe1 69.5(3) . .
C10 C6 H6 125.7 . .
C7 C6 H6 125.7 . .
Fe1 C6 H6 126.6 . .
C8 C7 C6 107.6(6) . .
C8 C7 Fe1 70.4(4) . .
C6 C7 Fe1 69.5(4) . .
C8 C7 H7 126.2 . .
C6 C7 H7 126.2 . .
Fe1 C7 H7 125.5 . .
C7 C8 C9 107.6(6) . .
C7 C8 Fe1 69.3(4) . .
C9 C8 Fe1 68.6(4) . .
C7 C8 H8 126.2 . .
C9 C8 H8 126.2 . .
Fe1 C8 H8 127.5 . .
C10 C9 C8 108.1(6) . .
C10 C9 Fe1 69.8(4) . .
C8 C9 Fe1 70.6(4) . .
C10 C9 H9 125.9 . .
C8 C9 H9 125.9 . .
Fe1 C9 H9 125.3 . .
C6 C10 C9 108.0(6) . .
C6 C10 Fe1 70.3(4) . .
C9 C10 Fe1 69.4(4) . .
C6 C10 H10 126.0 . .
C9 C10 H10 126.0 . .
Fe1 C10 H10 126.0 . .
C12 C11 C1 111.0(5) . .
C12 C11 C15 108.7(5) . .
C1 C11 C15 113.5(5) . .
C12 C11 H11 107.8 . .
C1 C11 H11 107.8 . .
C15 C11 H11 107.8 . .
C13 C12 C11 123.6(6) . .
C13 C12 H12 118.2 . .
C11 C12 H12 118.2 . .
C12 C13 O1 123.8(5) . .
C12 C13 C16 125.1(6) . .
O1 C13 C16 111.1(5) . .
O2 C14 O1 105.9(4) . .
O2 C14 C15 108.6(5) . .
O1 C14 C15 110.9(5) . .
O2 C14 H14 110.4 . .
O1 C14 H14 110.4 . .
C15 C14 H14 110.4 . .
C14 C15 C11 109.3(5) . .
C14 C15 H15A 109.8 . .
C11 C15 H15A 109.8 . .
C14 C15 H15B 109.8 . .
C11 C15 H15B 109.8 . .
H15A C15 H15B 108.3 . .
N1 C16 C17 123.2(5) . .
N1 C16 C13 115.7(6) . .
C17 C16 C13 121.1(6) . .
C18 C17 C16 119.6(6) . .
C18 C17 H17 120.2 . .
C16 C17 H17 120.2 . .
C17 C18 C19 117.8(6) . .
C17 C18 H18 121.1 . .
C19 C18 H18 121.1 . .
C20 C19 C18 119.3(6) . .
C20 C19 H19 120.3 . .
C18 C19 H19 120.3 . .
N1 C20 C19 123.9(6) . .
N1 C20 H20 118.1 . .
C19 C20 H20 118.1 . .
O2 C21 C22 108.2(5) . .
O2 C21 H21A 110.0 . .
C22 C21 H21A 110.0 . .
O2 C21 H21B 110.0 . .
C22 C21 H21B 110.0 . .
H21A C21 H21B 108.4 . .
C21 C22 H22A 109.5 . .
C21 C22 H22B 109.5 . .
H22A C22 H22B 109.5 . .
C21 C22 H22C 109.5 . .
H22A C22 H22C 109.5 . .
H22B C22 H22C 109.5 . .
C20 N1 C16 116.3(6) . .
C13 O1 C14 113.7(4) . .
C14 O2 C21 113.5(4) . .
C4 Fe1 C5 41.0(3) . .
C4 Fe1 C9 117.9(3) . .
C5 Fe1 C9 151.9(3) . .
C4 Fe1 C10 105.6(3) . .
C5 Fe1 C10 117.2(3) . .
C9 Fe1 C10 40.9(3) . .
C4 Fe1 C7 163.5(3) . .
C5 Fe1 C7 126.7(3) . .
C9 Fe1 C7 68.4(3) . .
C10 Fe1 C7 68.5(3) . .
C4 Fe1 C1 69.0(3) . .
C5 Fe1 C1 40.8(2) . .
C9 Fe1 C1 166.0(2) . .
C10 Fe1 C1 152.1(3) . .
C7 Fe1 C1 108.5(3) . .
C4 Fe1 C6 124.8(3) . .
C5 Fe1 C6 106.7(2) . .
C9 Fe1 C6 68.0(3) . .
C10 Fe1 C6 40.0(3) . .
C7 Fe1 C6 41.0(3) . .
C1 Fe1 C6 119.3(2) . .
C4 Fe1 C2 67.9(3) . .
C5 Fe1 C2 68.2(2) . .
C9 Fe1 C2 127.9(2) . .
C10 Fe1 C2 164.1(3) . .
C7 Fe1 C2 121.7(3) . .
C1 Fe1 C2 41.1(2) . .
C6 Fe1 C2 155.6(3) . .
C4 Fe1 C3 40.5(3) . .
C5 Fe1 C3 68.3(3) . .
C9 Fe1 C3 108.0(3) . .
C10 Fe1 C3 125.8(3) . .
C7 Fe1 C3 155.3(3) . .
C1 Fe1 C3 68.7(2) . .
C6 Fe1 C3 162.3(3) . .
C2 Fe1 C3 40.0(3) . .
C4 Fe1 C8 153.6(3) . .
C5 Fe1 C8 165.0(3) . .
C9 Fe1 C8 40.8(3) . .
C10 Fe1 C8 68.5(3) . .
C7 Fe1 C8 40.3(3) . .
C1 Fe1 C8 128.2(3) . .
C6 Fe1 C8 68.1(2) . .
C2 Fe1 C8 110.4(3) . .
C3 Fe1 C8 121.0(3) . .

loop_
_geom_bond_atom_site_label_1
_geom_bond_atom_site_label_2
_geom_bond_distance
_geom_bond_site_symmetry_2
C1 C5 1.420(8) .
C1 C2 1.433(8) .
C1 C11 1.518(9) .
C1 Fe1 2.040(6) .
C2 C3 1.400(9) .
C2 Fe1 2.044(6) .
C2 H2 0.9500 .
C3 C4 1.409(9) .
C3 Fe1 2.049(6) .
C3 H3 0.9500 .
C4 C5 1.418(9) .
C4 Fe1 2.024(6) .
C4 H4 0.9500 .
C5 Fe1 2.029(6) .
C5 H5 0.9500 .
C6 C10 1.395(10) .
C6 C7 1.433(9) .
C6 Fe1 2.044(6) .
C6 H6 0.9500 .
C7 C8 1.412(9) .
C7 Fe1 2.044(6) .
C7 H7 0.9500 .
C8 C9 1.427(10) .
C8 Fe1 2.059(6) .
C8 H8 0.9500 .
C9 C10 1.420(9) .
C9 Fe1 2.031(7) .
C9 H9 0.9500 .
C10 Fe1 2.037(6) .
C10 H10 0.9500 .
C11 C12 1.512(8) .
C11 C15 1.536(9) .
C11 H11 1.0000 .
C12 C13 1.325(8) .
C12 H12 0.9500 .
C13 O1 1.389(7) .
C13 C16 1.483(8) .
C14 O2 1.402(7) .
C14 O1 1.454(7) .
C14 C15 1.504(8) .
C14 H14 1.0000 .
C15 H15A 0.9900 .
C15 H15B 0.9900 .
C16 N1 1.353(8) .
C16 C17 1.379(9) .
C17 C18 1.387(9) .
C17 H17 0.9500 .
C18 C19 1.385(10) .
C18 H18 0.9500 .
C19 C20 1.377(10) .
C19 H19 0.9500 .
C20 N1 1.346(8) .
C20 H20 0.9500 .
C21 O2 1.428(8) .
C21 C22 1.499(9) .
C21 H21A 0.9900 .
C21 H21B 0.9900 .
C22 H22A 0.9800 .
C22 H22B 0.9800 .
C22 H22C 0.9800 .
